data_4513350
loop_
_publ_author_name
'Kupcewicz, Bogumi\/la'
'Ma\/lecka, Magdalena'

_publ_section_title
;
 Role of Crystal Packing and Weak Intermolecular Interactions in the Solid
 State Fluorescence ofN-Methylpyrazoline Derivatives
;
_journal_issue 8
_journal_name_full 'Crystal Growth &amp; Design'
_journal_page_first 3893
_journal_paper_doi 10.1021/acs.cgd.5b00512
_journal_volume 15
_journal_year 2015
_chemical_formula_moiety 'C23 H19 Br N2 O'
_chemical_formula_sum 'C23 H19 Br N2 O'
_chemical_formula_weight 419.31
_chemical_name_systematic
; 
 3-(4-bromo-phenyl)-2-methyl-4phenyl-2,3,3a,4-tetrahydro-chromeno
 [4,30c]pyrazole
;
_space_group_IT_number 2
_symmetry_cell_setting triclinic
_symmetry_space_group_name_Hall '-P 1'
_symmetry_space_group_name_H-M 'P -1'
_atom_sites_solution_hydrogens geom
_atom_sites_solution_primary direct
_atom_sites_solution_secondary difmap
_audit_creation_method SHELXL-97
_cell_angle_alpha 92.457(5)
_cell_angle_beta 93.992(4)
_cell_angle_gamma 116.765(7)
_cell_formula_units_Z 2
_cell_length_a 9.1712(5)
_cell_length_b 10.0227(8)
_cell_length_c 12.0716(6)
_cell_measurement_reflns_used 10194
_cell_measurement_temperature 100(2)
_cell_measurement_theta_max 34.5845
_cell_measurement_theta_min 3.1538
_cell_volume 984.90(12)
_computing_cell_refinement
;
CrysAlis RED, Oxford Diffraction Ltd.,
Version 1.171.32.29 (release 10-06-2008 CrysAlis171 .NET)
(compiled Jun 10 2008,16:49:55)
;
_computing_data_collection
;
CrysAlis CCD, Oxford Diffraction Ltd.,
Version 1.171.32.29 (release 10-06-2008 CrysAlis171 .NET)
(compiled Jun 10 2008,16:49:55)
;
_computing_data_reduction
;
CrysAlis RED, Oxford Diffraction Ltd.,
Version 1.171.32.29 (release 10-06-2008 CrysAlis171 .NET)
(compiled Jun 10 2008,16:49:55)
;
_computing_molecular_graphics 'PLATON (Spek, 2006)'
_computing_publication_material 'PLATON (Spek, 2006)'
_computing_structure_refinement 'SHELXL-2013 (Sheldrick, 2013)'
_computing_structure_solution 'SHELXL-2013 (Sheldrick, 2013)'
_diffrn_ambient_temperature 100(2)
_diffrn_detector_area_resol_mean 16.0328
_diffrn_measured_fraction_theta_full 0.978
_diffrn_measured_fraction_theta_max 0.978
_diffrn_measurement_device_type 'Xcalibur diffractometer'
_diffrn_measurement_method \w
_diffrn_radiation_monochromator graphite
_diffrn_radiation_source 'Enhance (Mo) X-ray Source'
_diffrn_radiation_type 'Mo K\a'
_diffrn_radiation_wavelength 0.71073
_diffrn_reflns_av_R_equivalents 0.0198
_diffrn_reflns_av_sigmaI/netI 0.0208
_diffrn_reflns_limit_h_max 10
_diffrn_reflns_limit_h_min -10
_diffrn_reflns_limit_k_max 11
_diffrn_reflns_limit_k_min -7
_diffrn_reflns_limit_l_max 14
_diffrn_reflns_limit_l_min -14
_diffrn_reflns_number 10692
_diffrn_reflns_theta_full 25.00
_diffrn_reflns_theta_max 25.00
_diffrn_reflns_theta_min 3.16
_exptl_absorpt_coefficient_mu 2.101
_exptl_absorpt_correction_T_max 1.00000
_exptl_absorpt_correction_T_min 0.96163
_exptl_absorpt_correction_type multi-scan
_exptl_absorpt_process_details
;
CrysAlis RED, Oxford Diffraction Ltd.,
Version 1.171.32.29 (release 10-06-2008 CrysAlis171 .NET)
(compiled Jun 10 2008,16:49:55)
Empirical absorption correction using spherical harmonics,
 implemented in SCALE3 ABSPACK scaling algorithm.
;
_exptl_crystal_colour colorless
_exptl_crystal_density_diffrn 1.414
_exptl_crystal_density_method 'not measured'
_exptl_crystal_description needle
_exptl_crystal_F_000 428
_exptl_crystal_size_max 0.42
_exptl_crystal_size_mid 0.1
_exptl_crystal_size_min 0.08
_refine_diff_density_max 0.552
_refine_diff_density_min -0.508
_refine_diff_density_rms 0.059
_refine_ls_extinction_method none
_refine_ls_goodness_of_fit_ref 1.173
_refine_ls_hydrogen_treatment mixed
_refine_ls_matrix_type full
_refine_ls_number_parameters 245
_refine_ls_number_reflns 3800
_refine_ls_number_restraints 0
_refine_ls_restrained_S_all 1.173
_refine_ls_R_factor_all 0.0288
_refine_ls_R_factor_gt 0.0257
_refine_ls_shift/su_max 0.000
_refine_ls_shift/su_mean 0.000
_refine_ls_structure_factor_coef Fsqd
_refine_ls_weighting_details 'calc w=1/[\s^2^(Fo^2^)+(0.0437P)^2^+0.0000P] where P=(Fo^2^+2Fc^2^)/3'
_refine_ls_weighting_scheme calc
_refine_ls_wR_factor_gt 0.0712
_refine_ls_wR_factor_ref 0.0716
_reflns_number_gt 3052
_reflns_number_total 3385
_reflns_threshold_expression >2sigma(I)
_cod_data_source_file cg5b00512_si_004.cif
_cod_data_source_block shelxl
_cod_depositor_comments 'Adding full bibliography for 4513345--4513350.cif.'
_cod_original_cell_volume 984.90(11)
_cod_original_sg_symbol_H-M 'P -1 '
_cod_database_code 4513350

loop_
_symmetry_equiv_pos_as_xyz
'x, y, z'
'-x, -y, -z'

loop_
_atom_site_label
_atom_site_type_symbol
_atom_site_fract_x
_atom_site_fract_y
_atom_site_fract_z
_atom_site_U_iso_or_equiv
_atom_site_adp_type
_atom_site_occupancy
_atom_site_symmetry_multiplicity
_atom_site_calc_flag
_atom_site_refinement_flags
Br1 Br 0.56394(3) 0.78872(2) 0.975970(16) 0.02491(9) Uani 1 1 d .
O1 O -0.16023(16) 0.23050(14) 0.44797(11) 0.0175(3) Uani 1 1 d .
N2 N 0.26245(19) 0.19155(17) 0.42935(13) 0.0169(3) Uani 1 1 d .
N1 N 0.34896(19) 0.25592(17) 0.53401(13) 0.0168(3) Uani 1 1 d .
C2 C -0.0714(2) 0.2067(2) 0.54418(15) 0.0160(4) Uani 1 1 d .
H2 H -0.1066 0.0989 0.5451 0.019 Uiso 1 1 calc R
C3 C 0.1102(2) 0.2837(2) 0.52679(15) 0.0153(4) Uani 1 1 d .
H3 H 0.1462 0.3906 0.5192 0.018 Uiso 1 1 calc R
C4 C 0.1321(2) 0.2114(2) 0.42238(16) 0.0158(4) Uani 1 1 d .
C5 C 0.0279(3) 0.1268(2) 0.21960(17) 0.0209(4) Uani 1 1 d .
H5 H 0.1197 0.1139 0.2069 0.025 Uiso 1 1 calc R
C6 C -0.0892(3) 0.1018(2) 0.13198(17) 0.0247(5) Uani 1 1 d .
H6 H -0.0760 0.0725 0.0608 0.030 Uiso 1 1 calc R
C7 C -0.2272(3) 0.1207(2) 0.15091(17) 0.0255(5) Uani 1 1 d .
H7 H -0.3053 0.1052 0.0918 0.031 Uiso 1 1 calc R
C8 C -0.2490(3) 0.1622(2) 0.25672(17) 0.0226(4) Uani 1 1 d .
H8 H -0.3419 0.1737 0.2689 0.027 Uiso 1 1 calc R
C9 C -0.1317(2) 0.1868(2) 0.34486(16) 0.0170(4) Uani 1 1 d .
C10 C 0.0101(2) 0.1716(2) 0.32738(16) 0.0165(4) Uani 1 1 d .
C31 C 0.2318(2) 0.2636(2) 0.61016(16) 0.0167(4) Uani 1 1 d .
H31 H 0.1760 0.1676 0.6429 0.020 Uiso 1 1 calc R
C32 C 0.3156(2) 0.3885(2) 0.70147(16) 0.0171(4) Uani 1 1 d .
C33 C 0.2732(3) 0.3686(2) 0.80989(16) 0.0203(4) Uani 1 1 d .
H33 H 0.1956 0.2753 0.8274 0.024 Uiso 1 1 calc R
C34 C 0.3452(3) 0.4865(2) 0.89281(17) 0.0219(4) Uani 1 1 d .
H34 H 0.3163 0.4727 0.9653 0.026 Uiso 1 1 calc R
C35 C 0.4600(2) 0.6237(2) 0.86534(17) 0.0195(4) Uani 1 1 d .
C36 C 0.5050(2) 0.6465(2) 0.75790(17) 0.0209(4) Uani 1 1 d .
H36 H 0.5830 0.7400 0.7410 0.025 Uiso 1 1 calc R
C37 C 0.4324(2) 0.5286(2) 0.67607(17) 0.0197(4) Uani 1 1 d .
H37 H 0.4619 0.5429 0.6037 0.024 Uiso 1 1 calc R
C18 C 0.4520(3) 0.1884(2) 0.57485(18) 0.0241(5) Uani 1 1 d .
H11C H 0.5258 0.1934 0.5207 0.036 Uiso 1 1 calc R
H11B H 0.3839 0.0854 0.5871 0.036 Uiso 1 1 calc R
H11A H 0.5140 0.2418 0.6436 0.036 Uiso 1 1 calc R
C21 C -0.1167(2) 0.2592(2) 0.64809(16) 0.0170(4) Uani 1 1 d .
C22 C -0.2097(3) 0.1539(2) 0.71872(17) 0.0217(4) Uani 1 1 d .
H22 H -0.2471 0.0524 0.6987 0.026 Uiso 1 1 calc R
C23 C -0.2469(3) 0.1985(2) 0.81813(19) 0.0311(5) Uani 1 1 d .
H23 H -0.3085 0.1270 0.8649 0.037 Uiso 1 1 calc R
C24 C -0.1931(3) 0.3489(3) 0.8483(2) 0.0355(6) Uani 1 1 d .
H24 H -0.2176 0.3790 0.9155 0.043 Uiso 1 1 calc R
C25 C -0.1022(3) 0.4550(2) 0.77772(19) 0.0311(5) Uani 1 1 d .
H25 H -0.0668 0.5564 0.7974 0.037 Uiso 1 1 calc R
C26 C -0.0643(3) 0.4105(2) 0.67843(17) 0.0233(4) Uani 1 1 d .
H26 H -0.0033 0.4821 0.6316 0.028 Uiso 1 1 calc R

loop_
_atom_site_aniso_label
_atom_site_aniso_U_11
_atom_site_aniso_U_22
_atom_site_aniso_U_33
_atom_site_aniso_U_23
_atom_site_aniso_U_13
_atom_site_aniso_U_12
Br1 0.02780(14) 0.01974(12) 0.02259(13) -0.00628(8) -0.00723(9) 0.00881(10)
O1 0.0159(7) 0.0223(7) 0.0164(7) -0.0016(5) -0.0010(5) 0.0112(6)
N2 0.0139(9) 0.0133(8) 0.0201(8) -0.0020(6) 0.0000(7) 0.0035(7)
N1 0.0119(8) 0.0184(8) 0.0195(8) -0.0024(6) -0.0022(7) 0.0073(7)
C2 0.0152(10) 0.0138(9) 0.0177(10) -0.0009(7) -0.0021(8) 0.0061(8)
C3 0.0149(10) 0.0123(9) 0.0177(10) -0.0006(7) -0.0004(8) 0.0056(8)
C4 0.0146(10) 0.0108(9) 0.0192(10) -0.0009(7) 0.0020(8) 0.0035(8)
C5 0.0204(11) 0.0173(10) 0.0233(11) -0.0057(8) 0.0006(8) 0.0079(9)
C6 0.0296(12) 0.0234(11) 0.0182(10) -0.0080(8) -0.0022(9) 0.0109(10)
C7 0.0272(12) 0.0245(11) 0.0214(11) -0.0053(8) -0.0090(9) 0.0108(10)
C8 0.0205(11) 0.0223(11) 0.0260(11) -0.0024(8) -0.0027(9) 0.0116(9)
C9 0.0191(10) 0.0126(9) 0.0169(10) -0.0016(7) 0.0006(8) 0.0056(8)
C10 0.0158(10) 0.0110(9) 0.0192(10) 0.0000(7) -0.0006(8) 0.0035(8)
C31 0.0139(10) 0.0144(9) 0.0195(10) -0.0001(7) -0.0005(8) 0.0049(8)
C32 0.0133(10) 0.0177(10) 0.0197(10) -0.0017(8) -0.0038(8) 0.0076(8)
C33 0.0196(11) 0.0163(10) 0.0205(10) 0.0029(8) -0.0013(8) 0.0045(9)
C34 0.0248(11) 0.0231(11) 0.0153(10) 0.0008(8) -0.0025(8) 0.0096(9)
C35 0.0170(10) 0.0176(10) 0.0234(10) -0.0049(8) -0.0050(8) 0.0088(9)
C36 0.0162(11) 0.0165(10) 0.0265(11) -0.0003(8) 0.0005(8) 0.0047(9)
C37 0.0173(11) 0.0204(10) 0.0191(10) -0.0001(8) 0.0013(8) 0.0070(9)
C18 0.0187(11) 0.0236(11) 0.0308(12) -0.0017(9) -0.0030(9) 0.0114(9)
C21 0.0132(10) 0.0190(10) 0.0191(10) -0.0006(8) -0.0004(8) 0.0081(8)
C22 0.0234(11) 0.0170(10) 0.0242(11) 0.0010(8) 0.0031(9) 0.0086(9)
C23 0.0390(14) 0.0264(12) 0.0270(12) 0.0064(9) 0.0151(10) 0.0119(11)
C24 0.0484(16) 0.0315(13) 0.0261(12) -0.0016(10) 0.0154(11) 0.0166(12)
C25 0.0388(14) 0.0192(11) 0.0338(13) -0.0034(9) 0.0108(10) 0.0114(10)
C26 0.0265(12) 0.0169(10) 0.0254(11) 0.0026(8) 0.0088(9) 0.0080(9)

loop_
_atom_type_symbol
_atom_type_description
_atom_type_scat_dispersion_real
_atom_type_scat_dispersion_imag
_atom_type_scat_source
C C 0.0033 0.0016 'International Tables Vol C Tables 4.2.6.8 and 6.1.1.4'
H H 0.0000 0.0000 'International Tables Vol C Tables 4.2.6.8 and 6.1.1.4'
N N 0.0061 0.0033 'International Tables Vol C Tables 4.2.6.8 and 6.1.1.4'
O O 0.0106 0.0060 'International Tables Vol C Tables 4.2.6.8 and 6.1.1.4'
Br Br -0.2901 2.4595 'International Tables Vol C Tables 4.2.6.8 and 6.1.1.4'

loop_
_geom_angle_atom_site_label_1
_geom_angle_atom_site_label_2
_geom_angle_atom_site_label_3
_geom_angle
C9 O1 C2 115.84(13)
C4 N2 N1 107.56(15)
N2 N1 C18 113.43(15)
N2 N1 C31 108.36(14)
C18 N1 C31 116.60(15)
O1 C2 C21 108.80(14)
O1 C2 C3 107.30(14)
C21 C2 C3 115.72(15)
O1 C2 H2 108.3
C21 C2 H2 108.3
C3 C2 H2 108.3
C4 C3 C2 107.84(15)
C4 C3 C31 100.30(14)
C2 C3 C31 118.58(15)
C4 C3 H3 109.8
C2 C3 H3 109.8
C31 C3 H3 109.8
N2 C4 C10 127.56(18)
N2 C4 C3 113.79(17)
C10 C4 C3 118.64(16)
C6 C5 C10 120.91(19)
C6 C5 H5 119.5
C10 C5 H5 119.5
C5 C6 C7 119.66(19)
C5 C6 H6 120.2
C7 C6 H6 120.2
C8 C7 C6 120.54(19)
C8 C7 H7 119.7
C6 C7 H7 119.7
C7 C8 C9 119.81(19)
C7 C8 H8 120.1
C9 C8 H8 120.1
O1 C9 C8 116.62(17)
O1 C9 C10 122.69(17)
C8 C9 C10 120.66(18)
C5 C10 C9 118.39(18)
C5 C10 C4 124.75(18)
C9 C10 C4 116.78(17)
N1 C31 C32 112.12(15)
N1 C31 C3 100.50(14)
C32 C31 C3 114.80(15)
N1 C31 H31 109.7
C32 C31 H31 109.7
C3 C31 H31 109.7
C33 C32 C37 119.17(18)
C33 C32 C31 121.16(17)
C37 C32 C31 119.61(17)
C32 C33 C34 120.96(18)
C32 C33 H33 119.5
C34 C33 H33 119.5
C35 C34 C33 118.65(19)
C35 C34 H34 120.7
C33 C34 H34 120.7
C34 C35 C36 121.61(19)
C34 C35 Br1 120.43(15)
C36 C35 Br1 117.95(15)
C37 C36 C35 119.23(18)
C37 C36 H36 120.4
C35 C36 H36 120.4
C36 C37 C32 120.39(18)
C36 C37 H37 119.8
C32 C37 H37 119.8
N1 C18 H11C 109.5
N1 C18 H11B 109.5
H11C C18 H11B 109.5
N1 C18 H11A 109.5
H11C C18 H11A 109.5
H11B C18 H11A 109.5
C22 C21 C26 118.82(18)
C22 C21 C2 119.04(17)
C26 C21 C2 122.11(17)
C23 C22 C21 120.75(19)
C23 C22 H22 119.6
C21 C22 H22 119.6
C24 C23 C22 120.1(2)
C24 C23 H23 119.9
C22 C23 H23 119.9
C23 C24 C25 119.7(2)
C23 C24 H24 120.2
C25 C24 H24 120.2
C26 C25 C24 120.2(2)
C26 C25 H25 119.9
C24 C25 H25 119.9
C25 C26 C21 120.40(19)
C25 C26 H26 119.8
C21 C26 H26 119.8

loop_
_geom_bond_atom_site_label_1
_geom_bond_atom_site_label_2
_geom_bond_distance
Br1 C35 1.908(2)
O1 C9 1.383(2)
O1 C2 1.462(2)
N2 C4 1.295(2)
N2 N1 1.404(2)
N1 C18 1.461(2)
N1 C31 1.487(2)
C2 C21 1.495(3)
C2 C3 1.522(3)
C2 H2 0.9800
C3 C4 1.497(3)
C3 C31 1.537(3)
C3 H3 0.9800
C4 C10 1.451(3)
C5 C6 1.383(3)
C5 C10 1.402(3)
C5 H5 0.9300
C6 C7 1.394(3)
C6 H6 0.9300
C7 C8 1.382(3)
C7 H7 0.9300
C8 C9 1.389(3)
C8 H8 0.9300
C9 C10 1.405(3)
C31 C32 1.507(3)
C31 H31 0.9800
C32 C33 1.388(3)
C32 C37 1.393(3)
C33 C34 1.392(3)
C33 H33 0.9300
C34 C35 1.376(3)
C34 H34 0.9300
C35 C36 1.386(3)
C36 C37 1.384(3)
C36 H36 0.9300
C37 H37 0.9300
C18 H11C 0.9600
C18 H11B 0.9600
C18 H11A 0.9600
C21 C22 1.391(3)
C21 C26 1.392(3)
C22 C23 1.380(3)
C22 H22 0.9300
C23 C24 1.381(3)
C23 H23 0.9300
C24 C25 1.389(3)
C24 H24 0.9300
C25 C26 1.381(3)
C25 H25 0.9300
C26 H26 0.9300
